data_7122961
loop_
_publ_author_name
'Li, Shujun'
'Zhao, Yue'
'Qi, Huihui'
'Zhou, Yanfang'
'Liu, Shuxia'
'Ma, Xiaoming'
'Zhang, Jie'
'Chen, Xuenian'

_publ_section_title
;
 Boronic acid derivatized lanthanide--polyoxometalates with novel
 B--OH--Ln and B--O--Nb bridges
;
_journal_name_full 'Chemical Communications'
_journal_paper_doi 10.1039/C8CC09872G
_journal_year 2019
_chemical_formula_moiety 'C5 H4 B Er2 N Nb3 O75 P2 W15, 19(O)'
_chemical_formula_sum 'C5 H4 B Er2 N Nb3 O94 P2 W15'
_chemical_formula_weight 5025.84
_space_group_crystal_system monoclinic
_space_group_IT_number 14
_space_group_name_Hall '-P 2yn'
_space_group_name_H-M_alt 'P 1 21/n 1'
_symmetry_space_group_name_Hall '-P 2yn'
_symmetry_space_group_name_H-M 'P 1 21/n 1'
_atom_sites_solution_hydrogens geom
_atom_sites_solution_primary iterative
_audit_creation_date 2017-07-11
_audit_creation_method
;
Olex2 1.2-alpha
(compiled 2017.06.29 svn.r3433 for OlexSys, GUI svn.r5356)
;
_audit_update_record
;
2018-06-15 deposited with the CCDC.
2019-02-04 downloaded from the CCDC.
;
_cell_angle_alpha 90
_cell_angle_beta 104.388(3)
_cell_angle_gamma 90
_cell_formula_units_Z 4
_cell_length_a 23.0950(6)
_cell_length_b 14.2098(4)
_cell_length_c 28.0704(9)
_cell_measurement_reflns_used 19011
_cell_measurement_temperature 291.29(10)
_cell_measurement_theta_max 28.8960
_cell_measurement_theta_min 3.6070
_cell_volume 8923.1(5)
_computing_cell_refinement 'CrysAlisPro 1.171.38.43f (Rigaku OD, 2015)'
_computing_data_collection 'CrysAlisPro 1.171.38.43f (Rigaku OD, 2015)'
_computing_data_reduction 'CrysAlisPro 1.171.38.43f (Rigaku OD, 2015)'
_computing_molecular_graphics 'Olex2 (Dolomanov et al., 2009)'
_computing_publication_material 'Olex2 (Dolomanov et al., 2009)'
_computing_structure_refinement 'ShelXL (Sheldrick, 2015)'
_computing_structure_solution
;
Superflip (Palatinus & Chapuis, 2007;Palatinus & van der Lee, 2008;
Palatinus et al., 2012)
;
_diffrn_ambient_environment air
_diffrn_ambient_temperature 291.29(10)
_diffrn_detector 'CCD plate'
_diffrn_detector_area_resol_mean 8.0528
_diffrn_detector_type EosS2
_diffrn_measured_fraction_theta_full 0.997
_diffrn_measured_fraction_theta_max 0.872
_diffrn_measurement_details
;
List of Runs (angles in degrees, time in seconds):

  # Type    Start    End  Width  t~exp~   \w     \q     \k     \f   Frames
#--------------------------------------------------------------------------
  1  \w      5.00  68.00   1.00   18.79    --   15.98   0.00  30.00   63
  2  \w     14.00  40.00   1.00   18.79    --   15.98  57.00 -60.00   26
  3  \w    -11.00  84.00   1.00   18.79    --   15.98  77.00   0.00   95
  4  \w      8.00  33.00   1.00   18.79    --   15.98  57.00 150.00   25
  5  \w    -53.00  35.00   1.00   18.79    --   15.98 -38.00-150.00   88
;
_diffrn_measurement_device 'four-circle diffractometer'
_diffrn_measurement_device_type 'SuperNova, Dual, Cu at zero, EosS2'
_diffrn_measurement_method '\w scans'
_diffrn_orient_matrix_type 'CrysAlisPro convention (1999,Acta A55,543-557)'
_diffrn_orient_matrix_UB_11 -0.0128157000
_diffrn_orient_matrix_UB_12 -0.0009339000
_diffrn_orient_matrix_UB_13 -0.0257229000
_diffrn_orient_matrix_UB_21 0.0289850000
_diffrn_orient_matrix_UB_22 0.0014282000
_diffrn_orient_matrix_UB_23 -0.0043104000
_diffrn_orient_matrix_UB_31 0.0010802000
_diffrn_orient_matrix_UB_32 -0.0498805000
_diffrn_orient_matrix_UB_33 0.0003348000
_diffrn_radiation_monochromator mirror
_diffrn_radiation_probe x-ray
_diffrn_radiation_type MoK\a
_diffrn_radiation_wavelength 0.710
_diffrn_reflns_av_R_equivalents 0.0386
_diffrn_reflns_av_unetI/netI 0.0514
_diffrn_reflns_Laue_measured_fraction_full 0.997
_diffrn_reflns_Laue_measured_fraction_max 0.872
_diffrn_reflns_limit_h_max 28
_diffrn_reflns_limit_h_min -31
_diffrn_reflns_limit_k_max 19
_diffrn_reflns_limit_k_min -16
_diffrn_reflns_limit_l_max 35
_diffrn_reflns_limit_l_min -33
_diffrn_reflns_number 55954
_diffrn_reflns_point_group_measured_fraction_full 0.997
_diffrn_reflns_point_group_measured_fraction_max 0.872
_diffrn_reflns_theta_full 25.214
_diffrn_reflns_theta_max 28.951
_diffrn_reflns_theta_min 3.232
_diffrn_source 'micro-focus sealed X-ray tube'
_diffrn_source_type 'SuperNova (Mo) X-ray Source'
_exptl_absorpt_coefficient_mu 21.632
_exptl_absorpt_correction_T_max 1.00000
_exptl_absorpt_correction_T_min 0.14035
_exptl_absorpt_correction_type multi-scan
_exptl_absorpt_process_details
;
CrysAlisPro 1.171.38.43f (Rigaku Oxford Diffraction, 2015)
Empirical absorption correction using spherical harmonics,
 implemented in SCALE3 ABSPACK scaling algorithm.
;
_exptl_crystal_colour 'clear light colourless'
_exptl_crystal_colour_lustre clear
_exptl_crystal_colour_modifier light
_exptl_crystal_colour_primary colourless
_exptl_crystal_density_diffrn 3.741
_exptl_crystal_description block
_exptl_crystal_F_000 8788
_exptl_crystal_size_max 0.11
_exptl_crystal_size_mid 0.09
_exptl_crystal_size_min 0.08
_refine_diff_density_max 3.683
_refine_diff_density_min -2.090
_refine_diff_density_rms 0.353
_refine_ls_extinction_method none
_refine_ls_goodness_of_fit_ref 1.073
_refine_ls_hydrogen_treatment constr
_refine_ls_matrix_type full
_refine_ls_number_parameters 1108
_refine_ls_number_reflns 20650
_refine_ls_number_restraints 12
_refine_ls_restrained_S_all 1.075
_refine_ls_R_factor_all 0.0574
_refine_ls_R_factor_gt 0.0400
_refine_ls_shift/su_max 0.007
_refine_ls_shift/su_mean 0.000
_refine_ls_structure_factor_coef Fsqd
_refine_ls_weighting_details 'w=1/[\s^2^(Fo^2^)+(0.0298P)^2^+171.1901P] where P=(Fo^2^+2Fc^2^)/3'
_refine_ls_weighting_scheme calc
_refine_ls_wR_factor_gt 0.0876
_refine_ls_wR_factor_ref 0.0963
_reflns_Friedel_coverage 0.000
_reflns_number_gt 16513
_reflns_number_total 20650
_reflns_threshold_expression 'I > 2\s(I)'
_cod_data_source_file c8cc09872g2.cif
_cod_data_source_block pqp-16-11-10-nb3+er+bi
_cod_database_code 7122961
_shelx_shelxl_version_number 2016/6
_chemical_oxdiff_formula 'P1 W1 Nb1 O1 '
_shelx_space_group_comment
;
The symmetry employed for this shelxl refinement is uniquely defined
by the following loop, which should always be used as a source of
symmetry information in preference to the above space-group names.
They are only intended as comments.
;
_reflns_odcompleteness_completeness 99.64
_reflns_odcompleteness_iscentric 1
_reflns_odcompleteness_theta 26.32
_olex2_refinement_description
;
1. Fixed Uiso
 At 1.2 times of:
  All C(H) groups
2. Uiso/Uaniso restraints and constraints
Uanis(O13W) \\sim Ueq, Uanis(O15W) \\sim Ueq: with sigma of 0.01 and sigma for
terminal atoms of 0.02
3.a Aromatic/amide H refined with riding coordinates:
 C1(H1), C9(H9), C10(H10), C11(H11)
;
_olex2_submission_special_instructions 'No special instructions were received'
_oxdiff_exptl_absorpt_empirical_details
;
Empirical correction (ABSPACK) includes:
- Absorption correction using spherical harmonics
- Frame scaling
;
_oxdiff_exptl_absorpt_empirical_full_max 4.536
_oxdiff_exptl_absorpt_empirical_full_min 0.487

loop_
_space_group_symop_operation_xyz
'x, y, z'
'-x+1/2, y+1/2, -z+1/2'
'-x, -y, -z'
'x-1/2, -y-1/2, z-1/2'

loop_
_atom_site_label
_atom_site_type_symbol
_atom_site_fract_x
_atom_site_fract_y
_atom_site_fract_z
_atom_site_U_iso_or_equiv
_atom_site_adp_type
_atom_site_occupancy
_atom_site_site_symmetry_order
_atom_site_calc_flag
_atom_site_refinement_flags_posn
_atom_site_refinement_flags_adp
B1 B 0.5085(5) 0.7338(8) 0.3549(5) 0.015(2) Uani 1 1 d . .
C1 C 0.5500(7) 0.4925(12) 0.4558(7) 0.059(5) Uani 1 1 d . .
H1 H 0.559372 0.441267 0.476962 0.070 Uiso 1 1 calc R .
C7 C 0.5233(5) 0.6441(8) 0.3925(5) 0.025(3) Uani 1 1 d . .
C9 C 0.5697(6) 0.6464(10) 0.4342(6) 0.041(4) Uani 1 1 d . .
H9 H 0.592980 0.700336 0.441690 0.049 Uiso 1 1 calc R .
C10 C 0.4904(7) 0.5640(10) 0.3854(7) 0.057(5) Uani 1 1 d . .
H10 H 0.457383 0.560980 0.358616 0.068 Uiso 1 1 calc R .
C11 C 0.5030(9) 0.4883(12) 0.4153(8) 0.080(7) Uani 1 1 d . .
H11 H 0.480065 0.433926 0.408262 0.096 Uiso 1 1 calc R .
Er8 Er 0.13386(2) 0.78218(3) 0.17467(2) 0.01496(10) Uani 1 1 d . .
Er9 Er 0.58071(2) 0.83057(4) 0.29510(2) 0.02284(12) Uani 1 1 d . .
N1 N 0.5818(5) 0.5707(9) 0.4646(5) 0.045(3) Uani 1 1 d . .
Nb18 Nb 0.38111(4) 0.80430(7) 0.36800(4) 0.01472(19) Uani 1 1 d . .
Nb19 Nb 0.24008(4) 0.85180(7) 0.30445(4) 0.0148(2) Uani 1 1 d . .
Nb20 Nb 0.32788(4) 1.02614(6) 0.36559(4) 0.01415(19) Uani 1 1 d . .
O1 O 0.2157(3) 0.7064(5) 0.5302(3) 0.0134(15) Uani 1 1 d . .
O2 O 0.2826(3) 0.8354(5) 0.5751(3) 0.0144(15) Uani 1 1 d . .
O3 O 0.3638(3) 0.5186(5) 0.4390(3) 0.0223(18) Uani 1 1 d . .
O4 O 0.3529(3) 0.9905(5) 0.5666(3) 0.0189(17) Uani 1 1 d . .
O5 O 0.4004(3) 0.7956(5) 0.5691(3) 0.0186(16) Uani 1 1 d . .
O6 O 0.1765(3) 1.0553(6) 0.4896(3) 0.0231(18) Uani 1 1 d . .
O7 O 0.2740(3) 0.9767(5) 0.3060(3) 0.0161(16) Uani 1 1 d . .
O8 O 0.0972(3) 0.9041(5) 0.4352(3) 0.0195(17) Uani 1 1 d . .
O9 O 0.4338(3) 0.9357(5) 0.5202(3) 0.0143(15) Uani 1 1 d . .
O10 O 0.2138(3) 0.7323(5) 0.3326(3) 0.0153(15) Uani 1 1 d . .
O11 O 0.1051(3) 0.7950(6) 0.0875(3) 0.0248(18) Uani 1 1 d . .
O12 O 0.1431(4) 1.1406(6) 0.5653(3) 0.029(2) Uani 1 1 d . .
O13 O 0.3709(3) 1.0343(5) 0.4385(3) 0.0171(16) Uani 1 1 d . .
O14 O 0.4926(3) 0.7630(6) 0.5271(3) 0.0263(19) Uani 1 1 d . .
O15 O 0.1796(4) 0.9577(6) 0.7130(3) 0.033(2) Uani 1 1 d . .
O16 O 0.0930(3) 0.7348(5) 0.4748(3) 0.0210(17) Uani 1 1 d . .
O17 O 0.5175(4) 0.7109(6) 0.3062(3) 0.028(2) Uani 1 1 d . .
O18 O 0.1454(3) 1.0413(5) 0.3920(3) 0.0196(17) Uani 1 1 d . .
O19 O 0.0850(3) 0.9819(5) 0.5193(3) 0.0226(18) Uani 1 1 d . .
O20 O 0.4455(3) 0.7591(5) 0.3503(3) 0.0198(17) Uani 1 1 d . .
O21 O 0.5481(3) 0.8144(5) 0.3684(3) 0.0220(18) Uani 1 1 d . .
O22 O 0.1899(3) 0.5274(5) 0.5230(3) 0.0200(17) Uani 1 1 d . .
O23 O 0.2030(3) 0.8367(5) 0.2418(3) 0.0211(17) Uani 1 1 d . .
O24 O 0.1133(3) 0.6363(5) 0.5554(3) 0.0237(18) Uani 1 1 d . .
O25 O 0.0724(4) 0.5403(6) 0.4688(3) 0.029(2) Uani 1 1 d . .
O26 O -0.0024(3) 0.8601(6) 0.4653(3) 0.030(2) Uani 1 1 d . .
O27 O 0.4091(3) 1.1263(6) 0.5267(3) 0.0237(18) Uani 1 1 d . .
O28 O 0.1555(4) 0.9689(6) 0.6102(3) 0.0254(19) Uani 1 1 d . .
O29 O 0.2439(3) 0.5899(6) 0.6136(3) 0.0232(18) Uani 1 1 d . .
O30 O 0.4200(3) 0.8210(5) 0.4403(3) 0.0183(16) Uani 1 1 d . .
O31 O 0.3182(3) 0.7946(5) 0.3085(3) 0.0198(17) Uani 1 1 d . .
O32 O 0.1634(3) 0.6258(5) 0.4390(3) 0.0210(17) Uani 1 1 d . .
O33 O 0.2037(4) 1.2014(5) 0.4353(4) 0.029(2) Uani 1 1 d . .
O34 O 0.2877(3) 0.5790(5) 0.4927(3) 0.0228(18) Uani 1 1 d . .
O35 O 0.3496(3) 0.6875(5) 0.3930(3) 0.0188(17) Uani 1 1 d . .
O36 O 0.2652(4) 0.9308(6) 0.6583(3) 0.0250(18) Uani 1 1 d . .
O37 O 0.3908(3) 0.9374(5) 0.3587(3) 0.0163(16) Uani 1 1 d . .
O38 O 0.2499(3) 0.5871(5) 0.3943(3) 0.0178(16) Uani 1 1 d . .
O39 O 0.2895(3) 1.0714(5) 0.4866(3) 0.0168(16) Uani 1 1 d . .
O40 O 0.3340(3) 0.6492(5) 0.5820(3) 0.0202(17) Uani 1 1 d . .
O41 O 0.0729(3) 0.8091(5) 0.5540(3) 0.0196(17) Uani 1 1 d . .
O42 O 0.1558(3) 0.6466(5) 0.6528(3) 0.0234(18) Uani 1 1 d . .
O43 O 0.3714(3) 0.8788(6) 0.6467(3) 0.0214(17) Uani 1 1 d . .
O44 O 0.1749(3) 0.9074(5) 0.3316(3) 0.0197(17) Uani 1 1 d . .
O45 O 0.1364(3) 0.7793(5) 0.3835(3) 0.0215(18) Uani 1 1 d . .
O46 O 0.3128(3) 0.7234(6) 0.6597(3) 0.0234(18) Uani 1 1 d . .
O47 O 0.2599(3) 1.0748(5) 0.3900(3) 0.0170(16) Uani 1 1 d . .
O48 O 0.2454(3) 1.0289(5) 0.5782(3) 0.0215(17) Uani 1 1 d . .
O49 O 0.2266(4) 0.7821(6) 0.6995(3) 0.0281(19) Uani 1 1 d . .
O50 O 0.1154(4) 0.8220(6) 0.6505(3) 0.029(2) Uani 1 1 d . .
O51 O 0.5027(6) 0.8411(9) 0.2228(5) 0.074(4) Uani 1 1 d . .
O52 O 0.5294(4) 0.9725(7) 0.2977(4) 0.048(3) Uani 1 1 d . .
O53 O 0.6289(5) 0.9095(8) 0.2424(4) 0.052(3) Uani 1 1 d . .
O54 O 0.5993(6) 0.7092(8) 0.2441(5) 0.066(4) Uani 1 1 d . .
O55 O 0.2264(4) 0.7723(7) 0.1513(4) 0.038(2) Uani 1 1 d . .
O56 O 0.1484(4) 0.9399(6) 0.1548(3) 0.037(2) Uani 1 1 d . .
O57 O 0.1243(5) 0.6867(7) 0.2427(3) 0.044(3) Uani 1 1 d . .
O58 O 0.0362(4) 0.7209(6) 0.1484(4) 0.035(2) Uani 1 1 d . .
O59 O 0.0700(5) 0.8730(8) 0.2093(5) 0.056(3) Uani 1 1 d . .
O60 O 0.0589(4) 0.9223(6) 0.3357(3) 0.032(2) Uani 1 1 d . .
O61 O 0.1317(4) 0.6006(6) 0.3393(3) 0.027(2) Uani 1 1 d . .
O62 O 0.2978(3) 0.8747(5) 0.3885(3) 0.0134(15) Uani 1 1 d . .
O63 O 0.3530(3) 1.1306(5) 0.3444(3) 0.0200(17) Uani 1 1 d . .
O64 O 0.3495(4) 1.0675(6) 0.6542(3) 0.0269(19) Uani 1 1 d . .
O65 O 0.2645(4) 0.5973(6) 0.7161(3) 0.030(2) Uani 1 1 d . .
O66 O 0.0332(4) 0.6779(6) 0.6140(4) 0.032(2) Uani 1 1 d . .
O67 O 0.1964(3) 0.7780(5) 0.6057(3) 0.0159(16) Uani 1 1 d . .
O68 O 0.3019(4) 0.4585(6) 0.5706(3) 0.031(2) Uani 1 1 d . .
O69 O 0.2593(3) 0.7492(5) 0.4358(3) 0.0148(15) Uani 1 1 d . .
O70 O 0.2218(3) 0.9157(5) 0.4339(3) 0.0135(15) Uani 1 1 d . .
O71 O 0.1770(3) 0.8730(5) 0.5279(3) 0.0177(16) Uani 1 1 d . .
O72 O 0.3769(3) 0.6913(5) 0.4895(3) 0.0173(16) Uani 1 1 d . .
O73 O 0.3267(3) 0.8781(5) 0.4811(3) 0.0135(15) Uani 1 1 d . .
O74 O 0.4307(3) 0.7064(6) 0.6578(3) 0.0275(19) Uani 1 1 d . .
O75 O 0.6578(5) 0.7393(7) 0.3427(4) 0.051(3) Uani 1 1 d . .
O1W O 0.4977(4) 0.0399(7) 0.3814(4) 0.036(2) Uani 1 1 d . .
O2W O 0.1798(4) 0.8264(7) 0.0275(4) 0.043(3) Uani 1 1 d . .
O3W O 0.0987(6) 0.4904(9) 0.2392(5) 0.074(4) Uani 1 1 d . .
O4W O 0.2244(7) 0.0666(9) 0.2135(5) 0.080(5) Uani 1 1 d . .
O5W O 0.7097(5) 0.7665(7) 0.4442(4) 0.045(3) Uani 1 1 d . .
O6W O 0.1804(5) 0.3244(7) 0.5290(7) 0.085(5) Uani 1 1 d . .
O7W O 0.2100(7) 0.4090(9) 0.4254(8) 0.129(8) Uani 1 1 d . .
O8W O 0.0646(17) 0.0582(13) 0.2417(8) 0.222(15) Uani 1 1 d . .
O9W O 0.9021(6) 0.6603(12) 0.5764(8) 0.124(7) Uani 1 1 d . .
O10W O 0.0296(5) 0.9823(10) 0.6109(5) 0.077(4) Uani 1 1 d . .
O11W O 0.6431(14) 0.1030(14) 0.2456(7) 0.199(14) Uani 1 1 d . .
O12W O 0.2751(11) 0.6601(14) 0.8185(8) 0.148(8) Uani 1 1 d . .
O13W O 0.9433(9) 0.8467(17) 0.5587(9) 0.164(9) Uani 1 1 d . U
O14W O 0.0050(9) 0.7141(17) 0.3673(9) 0.156(9) Uani 1 1 d . .
O15W O 0.0733(10) 0.1242(18) 0.6412(8) 0.163(9) Uani 1 1 d . U
O16W O 0.1526(12) 0.4331(15) 0.6124(11) 0.197(12) Uani 1 1 d . .
O17W O 0.4708(11) 0.9847(17) 0.1572(9) 0.184(12) Uani 1 1 d . .
O18W O 0.3135(12) 0.904(2) 0.1801(12) 0.249(16) Uani 1 1 d . .
O19W O 0.4366(17) 0.703(2) 0.1624(10) 0.30(2) Uani 1 1 d . .
P1 P 0.27597(10) 0.85404(17) 0.43639(10) 0.0076(5) Uani 1 1 d . .
P23 P 0.21824(11) 0.79875(18) 0.55750(10) 0.0097(5) Uani 1 1 d . .
W1 W 0.32379(2) 0.62084(3) 0.43979(2) 0.01428(9) Uani 1 1 d . .
W2 W 0.37077(2) 1.02774(3) 0.50291(2) 0.01549(9) Uani 1 1 d . .
W3 W 0.42194(2) 0.80482(3) 0.50541(2) 0.01472(9) Uani 1 1 d . .
W4 W 0.18207(2) 0.67045(3) 0.37883(2) 0.01574(9) Uani 1 1 d . .
W5 W 0.07375(2) 0.85985(3) 0.48899(2) 0.01847(10) Uani 1 1 d . .
W6 W 0.12971(2) 0.61613(3) 0.49210(2) 0.01741(10) Uani 1 1 d . .
W7 W 0.21677(2) 1.08266(3) 0.43781(2) 0.01640(10) Uani 1 1 d . .
W8 W 0.12776(2) 0.91202(3) 0.37557(2) 0.01735(10) Uani 1 1 d . .
W9 W 0.27050(2) 0.56607(3) 0.55331(2) 0.01732(10) Uani 1 1 d . .
W10 W 0.31742(2) 0.97466(3) 0.61683(2) 0.01829(10) Uani 1 1 d . .
W11 W 0.16180(2) 1.03007(3) 0.55033(2) 0.01969(10) Uani 1 1 d . .
W12 W 0.36816(2) 0.75413(3) 0.61920(2) 0.01779(10) Uani 1 1 d . .
W13 W 0.19041(2) 0.89209(3) 0.66544(2) 0.02279(11) Uani 1 1 d . .
W14 W 0.24145(2) 0.66914(3) 0.66669(2) 0.02114(10) Uani 1 1 d . .
W15 W 0.09858(2) 0.71943(3) 0.60413(2) 0.02077(10) Uani 1 1 d . .

loop_
_atom_site_aniso_label
_atom_site_aniso_U_11
_atom_site_aniso_U_22
_atom_site_aniso_U_33
_atom_site_aniso_U_23
_atom_site_aniso_U_13
_atom_site_aniso_U_12
B1 0.007(5) 0.018(6) 0.021(7) -0.002(5) 0.004(5) -0.002(4)
C1 0.048(10) 0.050(10) 0.060(13) 0.019(9) -0.018(8) -0.005(8)
C7 0.014(5) 0.019(6) 0.040(8) -0.005(5) 0.004(5) 0.003(4)
C9 0.044(8) 0.031(7) 0.043(10) -0.004(7) 0.003(7) 0.000(6)
C10 0.051(9) 0.031(8) 0.068(13) 0.023(8) -0.021(8) -0.014(7)
C11 0.095(15) 0.035(9) 0.087(17) 0.019(10) -0.023(12) -0.023(9)
Er8 0.0169(2) 0.0148(2) 0.0127(3) -0.00134(19) 0.00287(18) -0.00017(18)
Er9 0.0255(3) 0.0259(3) 0.0200(3) -0.0047(2) 0.0112(2) -0.0048(2)
N1 0.048(7) 0.039(7) 0.041(8) 0.010(6) -0.004(6) 0.002(6)
Nb18 0.0160(4) 0.0156(4) 0.0142(5) 0.0029(4) 0.0068(4) 0.0027(4)
Nb19 0.0163(4) 0.0167(5) 0.0110(5) 0.0014(4) 0.0024(4) -0.0016(4)
Nb20 0.0170(4) 0.0125(4) 0.0141(5) 0.0020(4) 0.0062(4) -0.0007(4)
O1 0.018(4) 0.011(3) 0.012(4) 0.002(3) 0.004(3) 0.005(3)
O2 0.013(3) 0.016(4) 0.016(4) 0.003(3) 0.007(3) 0.002(3)
O3 0.028(4) 0.016(4) 0.023(5) 0.003(3) 0.006(3) 0.004(3)
O4 0.020(4) 0.023(4) 0.012(4) -0.004(3) 0.003(3) -0.001(3)
O5 0.021(4) 0.020(4) 0.016(4) -0.001(3) 0.007(3) -0.008(3)
O6 0.020(4) 0.027(4) 0.023(5) 0.003(4) 0.008(3) 0.002(3)
O7 0.018(4) 0.019(4) 0.011(4) 0.003(3) 0.003(3) 0.002(3)
O8 0.023(4) 0.021(4) 0.018(4) 0.000(3) 0.012(3) 0.009(3)
O9 0.015(3) 0.017(4) 0.009(4) -0.002(3) -0.001(3) -0.001(3)
O10 0.023(4) 0.014(4) 0.011(4) 0.001(3) 0.008(3) 0.001(3)
O11 0.027(4) 0.036(5) 0.009(4) 0.004(4) 0.000(3) -0.006(4)
O12 0.037(5) 0.023(4) 0.032(5) -0.002(4) 0.020(4) 0.007(4)
O13 0.014(4) 0.017(4) 0.020(4) 0.000(3) 0.003(3) -0.005(3)
O14 0.019(4) 0.034(5) 0.025(5) 0.002(4) 0.006(3) 0.005(3)
O15 0.044(5) 0.035(5) 0.028(5) -0.011(4) 0.026(4) -0.012(4)
O16 0.017(4) 0.024(4) 0.023(5) 0.003(4) 0.007(3) 0.001(3)
O17 0.029(4) 0.038(5) 0.022(5) -0.008(4) 0.015(4) -0.005(4)
O18 0.018(4) 0.024(4) 0.018(4) 0.005(3) 0.006(3) 0.004(3)
O19 0.021(4) 0.023(4) 0.028(5) 0.005(4) 0.014(3) 0.004(3)
O20 0.023(4) 0.020(4) 0.018(4) 0.007(3) 0.008(3) 0.005(3)
O21 0.030(4) 0.018(4) 0.022(5) -0.004(3) 0.015(4) -0.006(3)
O22 0.025(4) 0.016(4) 0.018(4) 0.003(3) 0.003(3) -0.008(3)
O23 0.026(4) 0.027(4) 0.010(4) -0.003(3) 0.003(3) -0.005(3)
O24 0.024(4) 0.024(4) 0.021(5) 0.003(4) 0.003(3) -0.001(3)
O25 0.026(4) 0.035(5) 0.027(5) -0.004(4) 0.005(4) -0.008(4)
O26 0.020(4) 0.037(5) 0.032(6) 0.009(4) 0.003(4) 0.005(4)
O27 0.025(4) 0.027(4) 0.017(5) -0.004(4) 0.003(3) -0.005(3)
O28 0.031(4) 0.029(4) 0.019(5) -0.001(4) 0.011(4) 0.001(4)
O29 0.026(4) 0.026(4) 0.018(5) 0.004(4) 0.006(3) -0.003(3)
O30 0.020(4) 0.019(4) 0.016(4) 0.002(3) 0.006(3) 0.000(3)
O31 0.019(4) 0.025(4) 0.015(4) 0.000(3) 0.003(3) 0.003(3)
O32 0.022(4) 0.018(4) 0.025(5) 0.003(4) 0.010(3) -0.004(3)
O33 0.030(5) 0.017(4) 0.043(6) -0.002(4) 0.015(4) 0.008(3)
O34 0.020(4) 0.023(4) 0.025(5) 0.001(4) 0.005(3) -0.004(3)
O35 0.023(4) 0.011(3) 0.023(5) 0.004(3) 0.007(3) 0.002(3)
O36 0.029(4) 0.033(5) 0.015(5) -0.005(4) 0.011(3) -0.002(4)
O37 0.019(4) 0.022(4) 0.012(4) 0.000(3) 0.010(3) 0.001(3)
O38 0.029(4) 0.009(3) 0.015(4) 0.004(3) 0.004(3) 0.000(3)
O39 0.014(4) 0.018(4) 0.020(4) -0.001(3) 0.008(3) 0.000(3)
O40 0.023(4) 0.025(4) 0.015(4) 0.000(3) 0.010(3) -0.003(3)
O41 0.015(4) 0.025(4) 0.020(4) 0.000(3) 0.008(3) 0.004(3)
O42 0.021(4) 0.026(4) 0.024(5) 0.006(4) 0.007(3) -0.006(3)
O43 0.018(4) 0.032(4) 0.012(4) 0.000(4) 0.000(3) -0.005(3)
O44 0.014(4) 0.028(4) 0.019(4) 0.008(4) 0.008(3) 0.003(3)
O45 0.016(4) 0.027(4) 0.021(5) 0.002(4) 0.003(3) -0.006(3)
O46 0.021(4) 0.039(5) 0.009(4) 0.003(4) 0.002(3) 0.002(3)
O47 0.019(4) 0.017(4) 0.019(4) 0.005(3) 0.013(3) 0.001(3)
O48 0.029(4) 0.016(4) 0.023(5) -0.001(3) 0.013(4) -0.001(3)
O49 0.033(5) 0.033(5) 0.017(5) -0.001(4) 0.005(4) 0.002(4)
O50 0.029(4) 0.030(5) 0.036(6) -0.007(4) 0.022(4) -0.003(4)
O51 0.071(8) 0.082(9) 0.051(9) 0.004(7) -0.021(7) -0.014(7)
O52 0.042(6) 0.048(6) 0.056(8) 0.009(5) 0.016(5) 0.020(5)
O53 0.070(7) 0.060(7) 0.040(7) -0.012(5) 0.041(6) -0.025(6)
O54 0.113(10) 0.056(7) 0.045(8) -0.017(6) 0.049(7) -0.003(7)
O55 0.028(5) 0.045(6) 0.046(7) -0.005(5) 0.016(4) -0.008(4)
O56 0.061(6) 0.020(4) 0.024(5) 0.006(4) -0.004(4) -0.009(4)
O57 0.074(7) 0.041(6) 0.013(5) -0.002(4) 0.006(5) -0.022(5)
O58 0.018(4) 0.040(5) 0.044(6) -0.005(5) 0.000(4) -0.005(4)
O59 0.043(6) 0.052(7) 0.084(10) -0.025(6) 0.034(6) 0.001(5)
O60 0.021(4) 0.039(5) 0.032(6) 0.005(4) 0.003(4) 0.003(4)
O61 0.028(4) 0.030(5) 0.021(5) 0.002(4) 0.000(4) -0.011(4)
O62 0.016(3) 0.014(3) 0.011(4) 0.000(3) 0.006(3) 0.001(3)
O63 0.025(4) 0.017(4) 0.022(5) 0.007(3) 0.013(3) -0.001(3)
O64 0.028(4) 0.030(5) 0.025(5) -0.007(4) 0.011(4) -0.012(4)
O65 0.037(5) 0.042(5) 0.013(5) 0.016(4) 0.009(4) 0.001(4)
O66 0.022(4) 0.042(5) 0.037(6) 0.004(4) 0.016(4) -0.005(4)
O67 0.021(4) 0.019(4) 0.012(4) -0.001(3) 0.012(3) -0.004(3)
O68 0.038(5) 0.026(4) 0.031(6) 0.012(4) 0.011(4) 0.009(4)
O69 0.015(3) 0.017(4) 0.009(4) 0.004(3) -0.003(3) 0.003(3)
O70 0.014(3) 0.012(3) 0.012(4) 0.003(3) -0.003(3) -0.001(3)
O71 0.016(4) 0.022(4) 0.019(4) 0.005(3) 0.011(3) 0.004(3)
O72 0.024(4) 0.014(4) 0.013(4) 0.000(3) 0.004(3) 0.001(3)
O73 0.015(3) 0.016(4) 0.009(4) 0.000(3) 0.003(3) -0.001(3)
O74 0.022(4) 0.044(5) 0.016(5) 0.008(4) 0.003(3) -0.005(4)
O75 0.048(6) 0.045(6) 0.057(8) -0.010(6) 0.006(5) 0.013(5)
O1W 0.027(5) 0.041(5) 0.036(6) -0.004(5) -0.001(4) -0.004(4)
O2W 0.040(6) 0.051(6) 0.044(7) 0.005(5) 0.018(5) 0.007(5)
O3W 0.105(10) 0.086(9) 0.043(8) -0.025(7) 0.043(7) -0.042(8)
O4W 0.127(12) 0.059(8) 0.042(8) 0.013(6) -0.002(7) -0.054(8)
O5W 0.059(7) 0.031(5) 0.047(7) -0.002(5) 0.017(5) -0.001(5)
O6W 0.059(8) 0.022(5) 0.182(17) 0.010(8) 0.041(9) -0.003(5)
O7W 0.109(12) 0.034(7) 0.20(2) 0.021(10) -0.042(13) -0.026(7)
O8W 0.51(5) 0.074(13) 0.096(18) 0.008(12) 0.10(2) 0.02(2)
O9W 0.056(9) 0.115(13) 0.19(2) -0.039(13) 0.005(11) -0.009(9)
O10W 0.054(7) 0.123(11) 0.064(9) 0.047(8) 0.032(6) 0.061(7)
O11W 0.37(4) 0.096(14) 0.069(14) 0.005(11) -0.055(18) -0.074(18)
O12W 0.21(2) 0.123(16) 0.105(17) -0.012(13) 0.030(16) -0.004(15)
O13W 0.121(12) 0.208(16) 0.182(16) 0.083(13) 0.070(12) 0.086(12)
O14W 0.108(15) 0.20(2) 0.15(2) -0.032(18) 0.020(14) -0.032(15)
O15W 0.165(14) 0.222(17) 0.128(14) 0.014(13) 0.086(12) 0.097(13)
O16W 0.24(3) 0.107(16) 0.27(3) -0.038(19) 0.12(3) -0.069(17)
O17W 0.22(2) 0.18(2) 0.18(2) 0.088(19) 0.11(2) 0.14(2)
O18W 0.19(3) 0.27(3) 0.29(4) -0.02(3) 0.08(2) -0.18(3)
O19W 0.42(5) 0.34(4) 0.14(2) -0.07(3) 0.08(3) -0.32(4)
P1 0.0086(11) 0.0076(11) 0.0074(13) 0.0007(10) 0.0031(9) 0.0004(9)
P23 0.0098(11) 0.0112(12) 0.0086(13) 0.0015(10) 0.0029(9) 0.0008(9)
W1 0.0189(2) 0.01115(19) 0.0133(2) 0.00094(17) 0.00493(16) 0.00114(16)
W2 0.0175(2) 0.0152(2) 0.0140(2) -0.00188(18) 0.00434(16) -0.00289(16)
W3 0.01305(19) 0.0174(2) 0.0127(2) 0.00062(17) 0.00128(16) 0.00142(16)
W4 0.0187(2) 0.0158(2) 0.0120(2) 0.00072(17) 0.00253(16) -0.00388(16)
W5 0.0141(2) 0.0222(2) 0.0205(3) 0.00358(19) 0.00689(17) 0.00231(17)
W6 0.0192(2) 0.0174(2) 0.0162(2) 0.00119(18) 0.00552(17) -0.00379(17)
W7 0.0178(2) 0.0135(2) 0.0199(2) 0.00272(18) 0.00857(17) 0.00286(16)
W8 0.0134(2) 0.0213(2) 0.0168(2) 0.00349(19) 0.00274(17) 0.00258(16)
W9 0.0214(2) 0.0157(2) 0.0160(2) 0.00379(18) 0.00674(17) 0.00093(17)
W10 0.0217(2) 0.0203(2) 0.0142(2) -0.00389(18) 0.00688(18) -0.00512(17)
W11 0.0218(2) 0.0184(2) 0.0227(3) -0.00040(19) 0.01278(19) 0.00217(17)
W12 0.0160(2) 0.0240(2) 0.0127(2) 0.00266(19) 0.00233(17) -0.00027(17)
W13 0.0296(2) 0.0256(2) 0.0175(3) -0.0030(2) 0.0141(2) -0.00371(19)
W14 0.0242(2) 0.0266(2) 0.0143(2) 0.0052(2) 0.00789(18) 0.00044(19)
W15 0.0203(2) 0.0267(2) 0.0182(3) 0.0031(2) 0.01028(18) -0.00248(18)

loop_
_atom_type_symbol
_atom_type_description
_atom_type_scat_dispersion_real
_atom_type_scat_dispersion_imag
_atom_type_scat_source
C C 0.0033 0.0016 'International Tables Vol C Tables 4.2.6.8 and 6.1.1.4'
H H 0.0000 0.0000 'International Tables Vol C Tables 4.2.6.8 and 6.1.1.4'
B B 0.0013 0.0007 'International Tables Vol C Tables 4.2.6.8 and 6.1.1.4'
Er Er -0.2586 4.9576 'International Tables Vol C Tables 4.2.6.8 and 6.1.1.4'
N N 0.0061 0.0033 'International Tables Vol C Tables 4.2.6.8 and 6.1.1.4'
Nb Nb -2.0727 0.6215 'International Tables Vol C Tables 4.2.6.8 and 6.1.1.4'
O O 0.0106 0.0060 'International Tables Vol C Tables 4.2.6.8 and 6.1.1.4'
P P 0.1023 0.0942 'International Tables Vol C Tables 4.2.6.8 and 6.1.1.4'
W W -0.8490 6.8722 'International Tables Vol C Tables 4.2.6.8 and 6.1.1.4'

loop_
_geom_angle_atom_site_label_1
_geom_angle_atom_site_label_2
_geom_angle_atom_site_label_3
_geom_angle
_geom_angle_site_symmetry_1
_geom_angle_site_symmetry_3
O17 B1 C7 111.8(9) . .
O17 B1 O20 109.8(9) . .
O20 B1 C7 106.9(9) . .
O21 B1 C7 115.4(9) . .
O21 B1 O17 101.0(9) . .
O21 B1 O20 111.9(9) . .
C11 C1 H1 120.6 . .
N1 C1 H1 120.6 . .
N1 C1 C11 118.8(15) . .
C9 C7 B1 121.6(11) . .
C10 C7 B1 122.8(11) . .
C10 C7 C9 115.6(13) . .
C7 C9 H9 119.6 . .
N1 C9 C7 120.8(13) . .
N1 C9 H9 119.6 . .
C7 C10 H10 118.2 . .
C11 C10 C7 123.5(15) . .
C11 C10 H10 118.2 . .
C1 C11 H11 120.4 . .
C10 C11 C1 119.2(16) . .
C10 C11 H11 120.4 . .
O11 Er8 O55 76.2(3) . .
O11 Er8 O57 143.7(3) . .
O23 Er8 O11 141.5(3) . .
O23 Er8 O55 75.9(3) . .
O23 Er8 O56 76.1(3) . .
O23 Er8 O57 73.6(3) . .
O23 Er8 O58 143.4(3) . .
O23 Er8 O59 81.6(4) . .
O55 Er8 O57 116.8(4) . .
O56 Er8 O11 72.7(3) . .
O56 Er8 O55 78.5(3) . .
O56 Er8 O57 140.7(3) . .
O56 Er8 O58 117.3(3) . .
O58 Er8 O11 72.9(3) . .
O58 Er8 O55 138.0(3) . .
O58 Er8 O57 76.7(3) . .
O59 Er8 O11 109.9(4) . .
O59 Er8 O55 147.5(3) . .
O59 Er8 O56 73.5(4) . .
O59 Er8 O57 77.9(4) . .
O59 Er8 O58 71.5(4) . .
O63 Er8 O11 81.3(3) 2_545 .
O63 Er8 O23 114.3(3) 2_545 .
O63 Er8 O55 72.4(3) 2_545 .
O63 Er8 O56 144.8(3) 2_545 .
O63 Er8 O57 72.1(3) 2_545 .
O63 Er8 O58 75.4(3) 2_545 .
O63 Er8 O59 139.4(3) 2_545 .
O17 Er9 O21 57.7(3) . .
O17 Er9 O51 77.9(4) . .
O17 Er9 O52 106.7(3) . .
O17 Er9 O53 148.3(3) . .
O17 Er9 O54 76.0(4) . .
O17 Er9 O64 136.8(3) . 3_676
O17 Er9 O75 86.1(4) . .
O51 Er9 O21 114.4(4) . .
O51 Er9 O64 137.7(4) . 3_676
O52 Er9 O21 77.6(3) . .
O52 Er9 O51 71.9(4) . .
O52 Er9 O64 74.3(3) . 3_676
O53 Er9 O21 153.7(3) . .
O53 Er9 O51 78.9(5) . .
O53 Er9 O52 86.1(4) . .
O53 Er9 O54 77.2(4) . .
O53 Er9 O64 74.1(3) . 3_676
O54 Er9 O21 127.1(3) . .
O54 Er9 O51 74.8(5) . .
O54 Er9 O52 145.0(4) . .
O54 Er9 O64 128.1(4) . 3_676
O64 Er9 O21 81.6(3) 3_676 .
O75 Er9 O21 79.1(4) . .
O75 Er9 O51 146.9(4) . .
O75 Er9 O52 141.0(4) . .
O75 Er9 O53 102.2(4) . .
O75 Er9 O54 73.3(4) . .
O75 Er9 O64 71.7(3) . 3_676
C1 N1 C9 122.1(13) . .
O20 Nb18 O30 97.3(3) . .
O20 Nb18 O31 103.4(3) . .
O20 Nb18 O35 101.4(3) . .
O20 Nb18 O37 100.4(3) . .
O20 Nb18 O62 175.6(3) . .
O30 Nb18 O62 83.8(3) . .
O31 Nb18 O30 158.6(3) . .
O31 Nb18 O35 89.0(3) . .
O31 Nb18 O37 92.3(3) . .
O31 Nb18 O62 75.9(3) . .
O35 Nb18 O30 81.7(3) . .
O35 Nb18 O62 83.0(3) . .
O37 Nb18 O30 89.0(3) . .
O37 Nb18 O35 157.2(3) . .
O37 Nb18 O62 75.3(3) . .
O7 Nb19 O10 156.5(3) . .
O7 Nb19 O31 91.0(3) . .
O7 Nb19 O44 88.2(3) . .
O7 Nb19 O62 74.6(3) . .
O10 Nb19 O62 83.1(3) . .
O23 Nb19 O7 103.1(3) . .
O23 Nb19 O10 99.7(3) . .
O23 Nb19 O31 102.7(3) . .
O23 Nb19 O44 101.6(3) . .
O23 Nb19 O62 175.7(3) . .
O31 Nb19 O10 89.5(3) . .
O31 Nb19 O44 155.3(3) . .
O31 Nb19 O62 73.9(3) . .
O44 Nb19 O10 81.8(3) . .
O44 Nb19 O62 82.1(3) . .
O7 Nb20 O13 157.9(3) . .
O7 Nb20 O37 90.8(3) . .
O7 Nb20 O47 91.8(3) . .
O7 Nb20 O62 75.0(3) . .
O13 Nb20 O62 83.3(3) . .
O37 Nb20 O13 87.0(3) . .
O37 Nb20 O47 157.3(3) . .
O37 Nb20 O62 73.9(3) . .
O47 Nb20 O13 82.1(3) . .
O47 Nb20 O62 85.0(3) . .
O63 Nb20 O7 102.0(3) . .
O63 Nb20 O13 100.0(3) . .
O63 Nb20 O37 101.2(3) . .
O63 Nb20 O47 100.3(3) . .
O63 Nb20 O62 174.0(3) . .
P23 O1 W6 128.1(4) . .
P23 O1 W9 129.9(4) . .
W9 O1 W6 89.9(2) . .
P23 O2 W10 129.3(4) . .
P23 O2 W12 128.4(4) . .
W10 O2 W12 90.7(2) . .
W10 O4 W2 163.8(4) . .
W12 O5 W3 162.1(4) . .
W11 O6 W7 162.6(4) . .
Nb19 O7 Nb20 121.1(4) . .
W5 O8 W8 163.0(4) . .
W3 O9 W2 123.2(3) . .
W4 O10 Nb19 151.0(4) . .
W2 O13 Nb20 151.1(4) . .
W6 O16 W5 153.2(5) . .
B1 O17 Er9 101.7(6) . .
W8 O18 W7 123.5(4) . .
W11 O19 W5 122.4(4) . .
B1 O20 Nb18 158.3(8) . .
B1 O21 Er9 99.5(7) . .
W6 O22 W9 121.7(4) . .
Nb19 O23 Er8 158.3(4) . .
W15 O24 W6 150.1(5) . .
W13 O28 W11 149.3(5) . .
W14 O29 W9 149.5(4) . .
W3 O30 Nb18 151.9(4) . .
Nb18 O31 Nb19 120.5(4) . .
W6 O32 W4 161.8(4) . .
W9 O34 W1 162.3(4) . .
W1 O35 Nb18 152.5(5) . .
W13 O36 W10 150.7(5) . .
Nb18 O37 Nb20 120.0(4) . .
W1 O38 W4 122.4(4) . .
W7 O39 W2 147.0(4) . .
W12 O40 W9 154.5(4) . .
W15 O41 W5 150.2(4) . .
W14 O42 W15 122.2(4) . .
W10 O43 W12 121.8(4) . .
W8 O44 Nb19 153.1(4) . .
W4 O45 W8 147.6(4) . .
W14 O46 W12 150.5(5) . .
W7 O47 Nb20 151.6(4) . .
W11 O48 W10 153.3(4) . .
W13 O49 W14 123.3(5) . .
W15 O50 W13 123.4(4) . .
Nb18 O62 Nb19 89.5(2) . .
Nb18 O62 Nb20 90.4(2) . .
Nb20 O62 Nb19 89.2(2) . .
P1 O62 Nb18 125.5(4) . .
P1 O62 Nb19 126.1(4) . .
P1 O62 Nb20 124.8(4) . .
Nb20 O63 Er8 164.7(4) . 2
W10 O64 Er9 163.0(5) . 3_676
P23 O67 W13 124.5(4) . .
P23 O67 W14 124.6(4) . .
P23 O67 W15 123.2(4) . .
W13 O67 W15 91.7(2) . .
W14 O67 W13 91.6(3) . .
W14 O67 W15 91.7(2) . .
P1 O69 W1 126.9(4) . .
P1 O69 W4 127.7(4) . .
W1 O69 W4 91.6(3) . .
P1 O70 W7 128.6(4) . .
P1 O70 W8 128.6(4) . .
W8 O70 W7 90.4(2) . .
P23 O71 W5 128.1(4) . .
P23 O71 W11 128.5(5) . .
W11 O71 W5 89.9(2) . .
W1 O72 W3 146.2(4) . .
P1 O73 W2 127.2(4) . .
P1 O73 W3 127.2(4) . .
W2 O73 W3 90.6(2) . .
O69 P1 O62 107.7(4) . .
O70 P1 O62 106.7(4) . .
O70 P1 O69 111.0(4) . .
O70 P1 O73 111.4(4) . .
O73 P1 O62 108.5(4) . .
O73 P1 O69 111.4(4) . .
O1 P23 O2 111.7(4) . .
O1 P23 O67 106.9(4) . .
O1 P23 O71 112.6(4) . .
O2 P23 O67 106.1(4) . .
O71 P23 O2 111.3(4) . .
O71 P23 O67 107.8(4) . .
O3 W1 O34 94.9(4) . .
O3 W1 O35 98.9(4) . .
O3 W1 O38 99.8(3) . .
O3 W1 O69 173.0(3) . .
O3 W1 O72 101.8(3) . .
O34 W1 O69 83.5(3) . .
O35 W1 O34 166.0(3) . .
O35 W1 O38 92.6(3) . .
O35 W1 O69 83.1(3) . .
O35 W1 O72 89.4(3) . .
O38 W1 O34 87.3(3) . .
O38 W1 O69 73.3(3) . .
O72 W1 O34 85.5(3) . .
O72 W1 O38 157.7(3) . .
O72 W1 O69 84.9(3) . .
O4 W2 O73 79.8(3) . .
O9 W2 O4 84.6(3) . .
O9 W2 O73 72.9(3) . .
O13 W2 O4 163.0(3) . .
O13 W2 O9 95.6(3) . .
O13 W2 O39 89.4(3) . .
O13 W2 O73 84.0(3) . .
O27 W2 O4 93.9(4) . .
O27 W2 O9 99.9(3) . .
O27 W2 O13 102.7(4) . .
O27 W2 O39 102.1(3) . .
O27 W2 O73 170.8(3) . .
O39 W2 O4 83.8(3) . .
O39 W2 O9 155.7(3) . .
O39 W2 O73 84.1(3) . .
O5 W3 O73 82.3(3) . .
O9 W3 O5 85.6(3) . .
O9 W3 O72 155.9(3) . .
O9 W3 O73 73.1(3) . .
O14 W3 O5 95.1(4) . .
O14 W3 O9 100.9(3) . .
O14 W3 O30 100.6(4) . .
O14 W3 O72 101.9(4) . .
O14 W3 O73 173.5(3) . .
O30 W3 O5 164.2(3) . .
O30 W3 O9 93.5(3) . .
O30 W3 O72 89.8(3) . .
O30 W3 O73 82.4(3) . .
O72 W3 O5 84.9(3) . .
O72 W3 O73 83.8(3) . .
O10 W4 O32 165.3(3) . .
O10 W4 O38 90.5(3) . .
O10 W4 O45 89.2(3) . .
O10 W4 O69 83.5(3) . .
O32 W4 O69 82.0(3) . .
O38 W4 O32 87.0(3) . .
O38 W4 O69 72.7(3) . .
O45 W4 O32 87.6(3) . .
O45 W4 O38 157.2(3) . .
O45 W4 O69 84.6(3) . .
O61 W4 O10 98.3(4) . .
O61 W4 O32 96.4(4) . .
O61 W4 O38 100.0(4) . .
O61 W4 O45 102.6(4) . .
O61 W4 O69 172.5(3) . .
O8 W5 O16 90.9(3) . .
O8 W5 O19 91.2(3) . .
O8 W5 O41 164.0(3) . .
O8 W5 O71 83.3(3) . .
O16 W5 O19 157.8(3) . .
O16 W5 O41 84.7(3) . .
O16 W5 O71 84.8(3) . .
O19 W5 O41 87.2(3) . .
O19 W5 O71 73.4(3) . .
O26 W5 O8 99.4(4) . .
O26 W5 O16 101.0(4) . .
O26 W5 O19 100.5(4) . .
O26 W5 O41 96.6(4) . .
O26 W5 O71 173.5(4) . .
O41 W5 O71 80.9(3) . .
O16 W6 O1 84.6(3) . .
O16 W6 O22 158.3(3) . .
O16 W6 O24 85.7(3) . .
O22 W6 O1 73.8(3) . .
O22 W6 O24 88.1(3) . .
O24 W6 O1 80.8(3) . .
O25 W6 O1 173.1(3) . .
O25 W6 O16 102.0(4) . .
O25 W6 O22 99.5(4) . .
O25 W6 O24 97.8(4) . .
O25 W6 O32 100.3(4) . .
O32 W6 O1 81.4(3) . .
O32 W6 O16 88.8(3) . .
O32 W6 O22 90.6(3) . .
O32 W6 O24 161.8(3) . .
O6 W7 O70 82.7(3) . .
O18 W7 O6 87.1(3) . .
O18 W7 O70 72.9(3) . .
O33 W7 O6 96.6(4) . .
O33 W7 O18 99.3(4) . .
O33 W7 O39 103.2(4) . .
O33 W7 O47 98.6(4) . .
O33 W7 O70 172.2(3) . .
O39 W7 O6 86.9(3) . .
O39 W7 O18 157.2(3) . .
O39 W7 O70 84.5(3) . .
O47 W7 O6 164.7(3) . .
O47 W7 O18 91.3(3) . .
O47 W7 O39 88.8(3) . .
O47 W7 O70 82.3(3) . .
O8 W8 O70 82.9(3) . .
O18 W8 O8 87.1(3) . .
O18 W8 O70 73.1(3) . .
O44 W8 O8 164.4(3) . .
O44 W8 O18 94.0(3) . .
O44 W8 O45 88.9(3) . .
O44 W8 O70 82.6(3) . .
O45 W8 O8 83.9(3) . .
O45 W8 O18 156.0(3) . .
O45 W8 O70 83.6(3) . .
O60 W8 O8 95.1(4) . .
O60 W8 O18 100.6(4) . .
O60 W8 O44 99.9(4) . .
O60 W8 O45 102.4(4) . .
O60 W8 O70 173.4(3) . .
O22 W9 O1 74.2(3) . .
O22 W9 O29 87.4(3) . .
O29 W9 O1 80.3(3) . .
O34 W9 O1 83.4(3) . .
O34 W9 O22 91.5(3) . .
O34 W9 O29 163.3(3) . .
O34 W9 O40 90.4(3) . .
O40 W9 O1 84.0(3) . .
O40 W9 O22 157.7(3) . .
O40 W9 O29 84.4(3) . .
O68 W9 O1 172.9(3) . .
O68 W9 O22 99.5(4) . .
O68 W9 O29 96.3(4) . .
O68 W9 O34 100.2(4) . .
O68 W9 O40 101.9(4) . .
O4 W10 O2 83.2(3) . .
O4 W10 O36 163.5(3) . .
O4 W10 O43 93.4(3) . .
O4 W10 O48 90.4(3) . .
O36 W10 O2 81.0(3) . .
O43 W10 O2 73.8(3) . .
O43 W10 O36 86.7(3) . .
O43 W10 O48 157.9(3) . .
O48 W10 O2 85.1(3) . .
O48 W10 O36 83.6(3) . .
O64 W10 O2 171.7(3) . .
O64 W10 O4 99.7(4) . .
O64 W10 O36 96.6(4) . .
O64 W10 O43 98.3(4) . .
O64 W10 O48 102.6(4) . .
O6 W11 O19 90.7(3) . .
O6 W11 O28 163.4(3) . .
O6 W11 O48 88.9(3) . .
O6 W11 O71 82.2(3) . .
O12 W11 O6 99.5(4) . .
O12 W11 O19 100.4(4) . .
O12 W11 O28 97.0(4) . .
O12 W11 O48 101.5(4) . .
O12 W11 O71 174.1(3) . .
O19 W11 O28 88.4(3) . .
O19 W11 O71 73.9(3) . .
O28 W11 O71 81.7(3) . .
O48 W11 O19 157.9(3) . .
O48 W11 O28 85.7(3) . .
O48 W11 O71 84.1(3) . .
O5 W12 O2 83.6(3) . .
O5 W12 O40 91.3(3) . .
O5 W12 O43 91.7(3) . .
O5 W12 O46 163.5(3) . .
O40 W12 O2 85.1(3) . .
O40 W12 O43 157.3(3) . .
O40 W12 O46 84.4(3) . .
O43 W12 O2 72.8(3) . .
O43 W12 O46 86.5(3) . .
O46 W12 O2 80.3(3) . .
O74 W12 O2 171.9(4) . .
O74 W12 O5 99.9(4) . .
O74 W12 O40 102.0(4) . .
O74 W12 O43 99.6(4) . .
O74 W12 O46 96.5(4) . .
O15 W13 O28 102.1(4) . .
O15 W13 O36 104.0(4) . .
O15 W13 O49 100.8(4) . .
O15 W13 O50 98.9(4) . .
O15 W13 O67 169.2(3) . .
O28 W13 O49 156.9(4) . .
O28 W13 O50 86.8(4) . .
O28 W13 O67 84.4(3) . .
O36 W13 O28 87.7(4) . .
O36 W13 O49 89.6(4) . .
O36 W13 O50 157.1(4) . .
O36 W13 O67 84.7(3) . .
O49 W13 O50 86.8(4) . .
O49 W13 O67 72.5(3) . .
O50 W13 O67 72.6(3) . .
O29 W14 O42 88.3(3) . .
O29 W14 O49 157.5(3) . .
O29 W14 O67 84.9(3) . .
O42 W14 O67 73.6(3) . .
O46 W14 O29 87.9(3) . .
O46 W14 O42 157.5(3) . .
O46 W14 O49 88.5(4) . .
O46 W14 O67 83.9(3) . .
O49 W14 O42 86.6(4) . .
O49 W14 O67 72.6(3) . .
O65 W14 O29 102.9(4) . .
O65 W14 O42 99.3(4) . .
O65 W14 O46 103.2(4) . .
O65 W14 O49 99.6(4) . .
O65 W14 O67 169.5(3) . .
O24 W15 O42 87.9(3) . .
O24 W15 O50 156.0(3) . .
O24 W15 O67 83.9(3) . .
O41 W15 O24 87.9(3) . .
O41 W15 O42 156.7(3) . .
O41 W15 O50 88.0(4) . .
O41 W15 O67 84.2(3) . .
O42 W15 O67 72.5(3) . .
O50 W15 O42 86.6(4) . .
O50 W15 O67 72.2(3) . .
O66 W15 O24 103.0(4) . .
O66 W15 O41 103.2(4) . .
O66 W15 O42 100.2(4) . .
O66 W15 O50 101.0(4) . .
O66 W15 O67 170.0(4) . .

loop_
_geom_bond_atom_site_label_1
_geom_bond_atom_site_label_2
_geom_bond_distance
_geom_bond_site_symmetry_2
B1 C7 1.635(17) .
B1 O17 1.471(15) .
B1 O20 1.473(13) .
B1 O21 1.456(13) .
C1 H1 0.9300 .
C1 C11 1.36(2) .
C1 N1 1.322(19) .
C7 C9 1.378(18) .
C7 C10 1.356(17) .
C9 H9 0.9300 .
C9 N1 1.357(18) .
C10 H10 0.9300 .
C10 C11 1.35(2) .
C11 H11 0.9300 .
Er8 O11 2.377(8) .
Er8 O23 2.282(7) .
Er8 O55 2.392(9) .
Er8 O56 2.354(8) .
Er8 O57 2.396(9) .
Er8 O58 2.358(8) .
Er8 O59 2.343(10) .
Er8 O63 2.258(7) 2_545
Er9 O17 2.311(8) .
Er9 O21 2.371(8) .
Er9 O51 2.361(11) .
Er9 O52 2.349(9) .
Er9 O53 2.346(10) .
Er9 O54 2.348(11) .
Er9 O64 2.362(8) 3_676
Er9 O75 2.337(10) .
Nb18 O20 1.799(8) .
Nb18 O30 2.020(8) .
Nb18 O31 1.926(7) .
Nb18 O35 2.007(7) .
Nb18 O37 1.930(7) .
Nb18 O62 2.363(7) .
Nb19 O7 1.936(7) .
Nb19 O10 2.029(7) .
Nb19 O23 1.768(8) .
Nb19 O31 1.956(7) .
Nb19 O44 2.010(7) .
Nb19 O62 2.426(7) .
Nb20 O7 1.951(7) .
Nb20 O13 2.044(8) .
Nb20 O37 1.970(7) .
Nb20 O47 1.987(7) .
Nb20 O62 2.397(7) .
Nb20 O63 1.751(7) .
O1 P23 1.513(7) .
O1 W6 2.383(7) .
O1 W9 2.365(6) .
O2 P23 1.536(7) .
O2 W10 2.339(7) .
O2 W12 2.357(7) .
O3 W1 1.725(7) .
O4 W2 2.003(8) .
O4 W10 1.812(8) .
O5 W3 1.976(8) .
O5 W12 1.844(8) .
O6 W7 1.949(8) .
O6 W11 1.855(8) .
O8 W5 1.837(8) .
O8 W8 1.975(8) .
O9 W2 1.927(7) .
O9 W3 1.911(7) .
O10 W4 1.861(7) .
O12 W11 1.709(8) .
O13 W2 1.811(8) .
O14 W3 1.702(8) .
O15 W13 1.697(9) .
O16 W5 1.897(8) .
O16 W6 1.896(8) .
O18 W7 1.915(7) .
O18 W8 1.913(8) .
O19 W5 1.921(8) .
O19 W11 1.899(8) .
O22 W6 1.918(7) .
O22 W9 1.924(7) .
O24 W6 1.927(9) .
O24 W15 1.902(9) .
O25 W6 1.707(8) .
O26 W5 1.718(8) .
O27 W2 1.703(8) .
O28 W11 1.928(8) .
O28 W13 1.904(8) .
O29 W9 1.967(8) .
O29 W14 1.881(8) .
O30 W3 1.831(8) .
O32 W4 1.950(8) .
O32 W6 1.850(8) .
O33 W7 1.713(8) .
O34 W1 1.967(8) .
O34 W9 1.850(9) .
O35 W1 1.836(8) .
O36 W10 1.974(8) .
O36 W13 1.871(8) .
O38 W1 1.920(7) .
O38 W4 1.926(7) .
O39 W2 1.920(7) .
O39 W7 1.893(7) .
O40 W9 1.900(7) .
O40 W12 1.878(8) .
O41 W5 1.968(8) .
O41 W15 1.881(8) .
O42 W14 1.945(7) .
O42 W15 1.946(8) .
O43 W10 1.897(8) .
O43 W12 1.926(8) .
O44 W8 1.839(8) .
O45 W4 1.895(8) .
O45 W8 1.904(8) .
O46 W12 1.959(8) .
O46 W14 1.873(8) .
O47 W7 1.862(7) .
O48 W10 1.908(8) .
O48 W11 1.894(8) .
O49 W13 1.913(8) .
O49 W14 1.924(9) .
O50 W13 1.951(8) .
O50 W15 1.927(9) .
O60 W8 1.707(8) .
O61 W4 1.711(8) .
O62 P1 1.577(8) .
O64 W10 1.734(8) .
O65 W14 1.699(8) .
O66 W15 1.706(8) .
O67 P23 1.585(8) .
O67 W13 2.361(7) .
O67 W14 2.350(7) .
O67 W15 2.397(7) .
O68 W9 1.710(8) .
O69 P1 1.538(7) .
O69 W1 2.340(7) .
O69 W4 2.361(7) .
O70 P1 1.514(7) .
O70 W7 2.380(7) .
O70 W8 2.374(6) .
O71 P23 1.522(8) .
O71 W5 2.372(7) .
O71 W11 2.368(7) .
O72 W1 1.898(7) .
O72 W3 1.912(7) .
O73 P1 1.528(7) .
O73 W2 2.372(7) .
O73 W3 2.376(7) .
O74 W12 1.716(8) .

loop_
_geom_torsion_atom_site_label_1
_geom_torsion_atom_site_label_2
_geom_torsion_atom_site_label_3
_geom_torsion_atom_site_label_4
_geom_torsion
_geom_torsion_site_symmetry_1
_geom_torsion_site_symmetry_4
B1 C7 C9 N1 -179.1(13) . .
B1 C7 C10 C11 178.0(19) . .
C7 B1 O17 Er9 -127.0(7) . .
C7 B1 O20 Nb18 71(2) . .
C7 B1 O21 Er9 124.4(9) . .
C7 C9 N1 C1 0(3) . .
C7 C10 C11 C1 2(4) . .
C9 C7 C10 C11 -3(3) . .
C10 C7 C9 N1 2(2) . .
C11 C1 N1 C9 -1(3) . .
Er9 O64 W10 O4 -60.4(17) 3_676 .
Er9 O64 W10 O36 122.1(17) 3_676 .
Er9 O64 W10 O43 34.4(17) 3_676 .
Er9 O64 W10 O48 -153.0(16) 3_676 .
N1 C1 C11 C10 0(4) . .
Nb18 O30 W3 O5 -41.0(18) . .
Nb18 O30 W3 O9 -127.1(9) . .
Nb18 O30 W3 O14 131.1(9) . .
Nb18 O30 W3 O72 29.0(9) . .
Nb18 O30 W3 O73 -54.8(9) . .
Nb18 O35 W1 O3 -133.4(9) . .
Nb18 O35 W1 O34 37(2) . .
Nb18 O35 W1 O38 126.3(9) . .
Nb18 O35 W1 O69 53.4(9) . .
Nb18 O35 W1 O72 -31.5(9) . .
Nb18 O62 P1 O69 -61.3(5) . .
Nb18 O62 P1 O70 179.5(4) . .
Nb18 O62 P1 O73 59.4(5) . .
Nb19 O10 W4 O32 -46.8(17) . .
Nb19 O10 W4 O38 -126.7(8) . .
Nb19 O10 W4 O45 30.6(8) . .
Nb19 O10 W4 O61 133.2(8) . .
Nb19 O10 W4 O69 -54.1(8) . .
Nb19 O44 W8 O8 33.4(19) . .
Nb19 O44 W8 O18 127.1(10) . .
Nb19 O44 W8 O45 -29.0(10) . .
Nb19 O44 W8 O60 -131.4(10) . .
Nb19 O44 W8 O70 54.7(10) . .
Nb19 O62 P1 O69 59.1(5) . .
Nb19 O62 P1 O70 -60.1(5) . .
Nb19 O62 P1 O73 179.7(4) . .
Nb20 O13 W2 O4 35.1(17) . .
Nb20 O13 W2 O9 125.1(8) . .
Nb20 O13 W2 O27 -133.3(8) . .
Nb20 O13 W2 O39 -31.1(8) . .
Nb20 O13 W2 O73 53.0(8) . .
Nb20 O47 W7 O6 -39.8(18) . .
Nb20 O47 W7 O18 -123.6(9) . .
Nb20 O47 W7 O33 136.8(9) . .
Nb20 O47 W7 O39 33.7(9) . .
Nb20 O47 W7 O70 -51.0(9) . .
Nb20 O62 P1 O69 178.2(4) . .
Nb20 O62 P1 O70 58.9(5) . .
Nb20 O62 P1 O73 -61.2(5) . .
O7 Nb19 O23 Er8 -151.4(12) . .
O7 Nb20 O63 Er8 97.8(18) . 2
O10 Nb19 O23 Er8 22.9(13) . .
O13 Nb20 O63 Er8 -80.0(18) . 2
O17 B1 C7 C9 115.6(13) . .
O17 B1 C7 C10 -65.9(16) . .
O17 B1 O20 Nb18 -167.4(14) . .
O17 B1 O21 Er9 3.6(8) . .
O20 B1 C7 C9 -124.3(13) . .
O20 B1 C7 C10 54.2(17) . .
O20 B1 O17 Er9 114.6(7) . .
O20 B1 O21 Er9 -113.1(8) . .
O21 B1 C7 C9 0.9(17) . .
O21 B1 C7 C10 179.4(14) . .
O21 B1 O17 Er9 -3.7(8) . .
O21 B1 O20 Nb18 -56(2) . .
O30 Nb18 O20 B1 -10.3(19) . .
O31 Nb18 O20 B1 175.0(19) . .
O31 Nb19 O23 Er8 114.6(12) . .
O35 Nb18 O20 B1 -93.2(19) . .
O37 Nb18 O20 B1 80.1(19) . .
O37 Nb20 O63 Er8 -168.9(17) . 2
O44 Nb19 O23 Er8 -60.6(12) . .
O47 Nb20 O63 Er8 3.7(18) . 2
W1 O34 W9 O1 79.5(15) . .
W1 O34 W9 O22 153.4(15) . .
W1 O34 W9 O29 67(2) . .
W1 O34 W9 O40 -4.4(15) . .
W1 O34 W9 O68 -106.7(15) . .
W1 O69 P1 O62 64.3(6) . .
W1 O69 P1 O70 -179.2(5) . .
W1 O69 P1 O73 -54.5(6) . .
W2 O4 W10 O2 92.4(16) . .
W2 O4 W10 O36 76(2) . .
W2 O4 W10 O43 165.6(16) . .
W2 O4 W10 O48 7.4(16) . .
W2 O4 W10 O64 -95.4(16) . .
W2 O39 W7 O6 141.0(8) . .
W2 O39 W7 O18 66.2(12) . .
W2 O39 W7 O33 -122.9(8) . .
W2 O39 W7 O47 -24.3(8) . .
W2 O39 W7 O70 58.0(7) . .
W2 O73 P1 O62 62.7(6) . .
W2 O73 P1 O69 -179.0(4) . .
W2 O73 P1 O70 -54.5(6) . .
W3 O5 W12 O2 -83.5(14) . .
W3 O5 W12 O40 1.5(15) . .
W3 O5 W12 O43 -156.0(14) . .
W3 O5 W12 O46 -73(2) . .
W3 O5 W12 O74 103.9(15) . .
W3 O72 W1 O3 121.3(8) . .
W3 O72 W1 O34 -144.7(8) . .
W3 O72 W1 O35 22.3(8) . .
W3 O72 W1 O38 -73.0(12) . .
W3 O72 W1 O69 -60.8(8) . .
W3 O73 P1 O62 -63.7(6) . .
W3 O73 P1 O69 54.6(6) . .
W3 O73 P1 O70 179.1(4) . .
W4 O32 W6 O1 -92.8(14) . .
W4 O32 W6 O16 -8.1(14) . .
W4 O32 W6 O22 -166.3(14) . .
W4 O32 W6 O24 -80.5(19) . .
W4 O32 W6 O25 93.9(14) . .
W4 O69 P1 O62 -64.3(6) . .
W4 O69 P1 O70 52.2(6) . .
W4 O69 P1 O73 176.9(5) . .
W5 O16 W6 O1 -47.7(10) . .
W5 O16 W6 O22 -40.7(16) . .
W5 O16 W6 O24 33.4(10) . .
W5 O16 W6 O25 130.5(10) . .
W5 O16 W6 O32 -129.3(10) . .
W5 O19 W11 O6 76.0(5) . .
W5 O19 W11 O12 175.7(5) . .
W5 O19 W11 O28 -87.5(5) . .
W5 O19 W11 O48 -12.8(13) . .
W5 O19 W11 O71 -5.7(4) . .
W5 O41 W15 O24 -24.4(9) . .
W5 O41 W15 O42 55.2(14) . .
W5 O41 W15 O50 131.9(9) . .
W5 O41 W15 O66 -127.3(9) . .
W5 O41 W15 O67 59.6(8) . .
W5 O71 P23 O1 52.0(7) . .
W5 O71 P23 O2 178.3(5) . .
W5 O71 P23 O67 -65.8(6) . .
W6 O1 P23 O2 -178.2(4) . .
W6 O1 P23 O67 66.2(6) . .
W6 O1 P23 O71 -52.0(6) . .
W6 O16 W5 O8 131.0(10) . .
W6 O16 W5 O19 35.6(16) . .
W6 O16 W5 O26 -129.3(10) . .
W6 O16 W5 O41 -33.6(10) . .
W6 O16 W5 O71 47.8(10) . .
W7 O6 W11 O12 97.8(16) . .
W7 O6 W11 O19 -161.6(16) . .
W7 O6 W11 O28 -75(2) . .
W7 O6 W11 O48 -3.7(16) . .
W7 O6 W11 O71 -87.9(16) . .
W7 O70 P1 O62 -66.7(6) . .
W7 O70 P1 O69 176.3(5) . .
W7 O70 P1 O73 51.6(6) . .
W8 O8 W5 O16 -1.2(16) . .
W8 O8 W5 O19 156.6(16) . .
W8 O8 W5 O26 -102.5(16) . .
W8 O8 W5 O41 73(2) . .
W8 O8 W5 O71 83.5(15) . .
W8 O45 W4 O10 -24.1(9) . .
W8 O45 W4 O32 141.6(9) . .
W8 O45 W4 O38 65.2(14) . .
W8 O45 W4 O61 -122.4(8) . .
W8 O45 W4 O69 59.4(8) . .
W8 O70 P1 O62 63.7(6) . .
W8 O70 P1 O69 -53.4(6) . .
W8 O70 P1 O73 -178.1(4) . .
W9 O1 P23 O2 51.1(6) . .
W9 O1 P23 O67 -64.5(6) . .
W9 O1 P23 O71 177.2(5) . .
W9 O29 W14 O42 132.6(9) . .
W9 O29 W14 O46 -25.2(9) . .
W9 O29 W14 O49 55.7(14) . .
W9 O29 W14 O65 -128.3(9) . .
W9 O29 W14 O67 58.9(9) . .
W9 O40 W12 O2 -45.7(11) . .
W9 O40 W12 O5 -129.1(11) . .
W9 O40 W12 O43 -31.7(17) . .
W9 O40 W12 O46 35.0(11) . .
W9 O40 W12 O74 130.5(11) . .
W10 O2 P23 O1 177.9(5) . .
W10 O2 P23 O67 -66.0(6) . .
W10 O2 P23 O71 51.0(7) . .
W10 O36 W13 O15 -130.6(10) . .
W10 O36 W13 O28 -28.7(10) . .
W10 O36 W13 O49 128.4(10) . .
W10 O36 W13 O50 47.4(16) . .
W10 O36 W13 O67 55.9(9) . .
W10 O48 W11 O6 -129.3(11) . .
W10 O48 W11 O12 131.2(10) . .
W10 O48 W11 O19 -40.2(17) . .
W10 O48 W11 O28 35.0(10) . .
W10 O48 W11 O71 -47.1(10) . .
W11 O71 P23 O1 -179.6(4) . .
W11 O71 P23 O2 -53.3(6) . .
W11 O71 P23 O67 62.7(6) . .
W12 O2 P23 O1 -50.3(6) . .
W12 O2 P23 O67 65.8(6) . .
W12 O2 P23 O71 -177.1(5) . .
W12 O40 W9 O1 45.4(11) . .
W12 O40 W9 O22 33.7(17) . .
W12 O40 W9 O29 -35.4(11) . .
W12 O40 W9 O34 128.8(11) . .
W12 O40 W9 O68 -130.7(11) . .
W12 O43 W10 O2 8.9(4) . .
W12 O43 W10 O4 -73.0(5) . .
W12 O43 W10 O36 90.5(5) . .
W12 O43 W10 O48 26.4(12) . .
W12 O43 W10 O64 -173.3(5) . .
W12 O46 W14 O29 24.8(9) . .
W12 O46 W14 O42 -55.6(15) . .
W12 O46 W14 O49 -132.9(10) . .
W12 O46 W14 O65 127.6(9) . .
W12 O46 W14 O67 -60.3(9) . .
W13 O67 P23 O1 179.4(4) . .
W13 O67 P23 O2 60.1(5) . .
W13 O67 P23 O71 -59.2(6) . .
W14 O67 P23 O1 58.5(5) . .
W14 O67 P23 O2 -60.8(5) . .
W14 O67 P23 O71 179.8(4) . .
W15 O67 P23 O1 -61.1(5) . .
W15 O67 P23 O2 179.6(4) . .
W15 O67 P23 O71 60.3(5) . .
